data_2236305
loop_
_publ_author_name
'Gschwind, Fabienne'
'Jansen, Martin'

_publ_section_title
;
 Bis[(1,10-phenanthroline-\k^2^<i>N</i>,<i>N</i>')bis(triphenylphosphane-\k<i>P</i>)copper(I)]
 nonadecaoxidohexamolybdate(VI)
;
_journal_coeditor_code HG5234
_journal_issue 9
_journal_name_full 'Acta Crystallographica Section E'
_journal_page_first m1206
_journal_page_last m1207
_journal_paper_doi 10.1107/S1600536812036367
_journal_volume 68
_journal_year 2012
_chemical_formula_iupac '[Cu (C12 H8 N2) (C18 H15 P)2]2 [Mo6 O19]'
_chemical_formula_moiety '2(C48 H38 Cu N2 P2 +), Mo6 O19 2-'
_chemical_formula_sum 'C96 H76 Cu2 Mo6 N4 O19 P4'
_chemical_formula_weight 2416.23
_chemical_name_systematic
;
Bis[(1,10-phenanthroline-\k^2^<i>N</i>,<i>N</i>')bis(triphenylphosphane-
\k<i>P</i>)copper(I)] nonadecaoxidohexamolybdate(VI)
;
_space_group_IT_number 2
_symmetry_cell_setting triclinic
_symmetry_space_group_name_Hall '-P 1'
_symmetry_space_group_name_H-M 'P -1'
_atom_sites_solution_hydrogens geom
_atom_sites_solution_primary direct
_atom_sites_solution_secondary difmap
_audit_creation_method SHELXL-97
_cell_angle_alpha 109.03(3)
_cell_angle_beta 102.98(3)
_cell_angle_gamma 93.93(3)
_cell_formula_units_Z 1
_cell_length_a 11.287(2)
_cell_length_b 13.572(3)
_cell_length_c 16.307(3)
_cell_measurement_reflns_used 22955
_cell_measurement_temperature 298(2)
_cell_measurement_theta_max 26.7
_cell_measurement_theta_min 1.3
_cell_volume 2273.7(10)
_computing_cell_refinement 'X-AREA (Stoe & Cie, 2009)'
_computing_data_collection 'X-AREA (Stoe & Cie, 2009)'
_computing_data_reduction 'X-RED32 (Stoe & Cie, 2009)'
_computing_molecular_graphics 'DIAMOND (Brandenburg, 2006)'
_computing_publication_material 'publCIF (Westrip, 2010)'
_computing_structure_refinement 'SHELXL97 (Sheldrick, 2008)'
_computing_structure_solution 'SHELXS97 (Sheldrick, 2008)'
_diffrn_ambient_temperature 298(2)
_diffrn_detector_area_resol_mean 6.67
_diffrn_measured_fraction_theta_full 0.993
_diffrn_measured_fraction_theta_max 0.993
_diffrn_measurement_device_type 'Stoe IPDS 2'
_diffrn_measurement_method '\w and \f scans'
_diffrn_radiation_monochromator graphite
_diffrn_radiation_type MoK\a
_diffrn_radiation_wavelength 0.71073
_diffrn_reflns_av_R_equivalents 0.0239
_diffrn_reflns_av_sigmaI/netI 0.0307
_diffrn_reflns_limit_h_max 14
_diffrn_reflns_limit_h_min -14
_diffrn_reflns_limit_k_max 17
_diffrn_reflns_limit_k_min -17
_diffrn_reflns_limit_l_max 20
_diffrn_reflns_limit_l_min -19
_diffrn_reflns_number 22882
_diffrn_reflns_theta_full 26.73
_diffrn_reflns_theta_max 26.73
_diffrn_reflns_theta_min 1.37
_exptl_absorpt_coefficient_mu 1.401
_exptl_absorpt_correction_T_max 0.9084
_exptl_absorpt_correction_T_min 0.8176
_exptl_absorpt_correction_type numerical
_exptl_absorpt_process_details '(X-SHAPE; Stoe & Cie, 2009)'
_exptl_crystal_colour green
_exptl_crystal_density_diffrn 1.765
_exptl_crystal_density_method 'not measured'
_exptl_crystal_description block
_exptl_crystal_F_000 1202
_exptl_crystal_size_max 0.3
_exptl_crystal_size_mid 0.2
_exptl_crystal_size_min 0.1
_refine_diff_density_max 0.246
_refine_diff_density_min -0.565
_refine_ls_extinction_method none
_refine_ls_goodness_of_fit_ref 0.856
_refine_ls_hydrogen_treatment constr
_refine_ls_matrix_type full
_refine_ls_number_parameters 592
_refine_ls_number_reflns 9593
_refine_ls_number_restraints 0
_refine_ls_restrained_S_all 0.856
_refine_ls_R_factor_all 0.0386
_refine_ls_R_factor_gt 0.0261
_refine_ls_shift/su_max 0.001
_refine_ls_shift/su_mean 0.000
_refine_ls_structure_factor_coef Fsqd
_refine_ls_weighting_details 'calc w=1/[\s^2^(Fo^2^)+(0.0449P)^2^] where P=(Fo^2^+2Fc^2^)/3'
_refine_ls_weighting_scheme calc
_refine_ls_wR_factor_gt 0.0594
_refine_ls_wR_factor_ref 0.0630
_reflns_number_gt 7714
_reflns_number_total 9593
_reflns_threshold_expression I>2sigma(I)
_cod_data_source_file hg5234.cif
_cod_data_source_block I
_cod_original_cell_volume 2273.7(8)
_cod_database_code 2236305
_cod_database_fobs_code 2236305

loop_
_symmetry_equiv_pos_as_xyz
'x, y, z'
'-x, -y, -z'

loop_
_atom_site_type_symbol
_atom_site_label
_atom_site_fract_x
_atom_site_fract_y
_atom_site_fract_z
_atom_site_U_iso_or_equiv
_atom_site_adp_type
_atom_site_calc_flag
_atom_site_refinement_flags
_atom_site_occupancy
_atom_site_symmetry_multiplicity
N N1 0.77376(18) 0.75215(17) 0.33346(13) 0.0316(4) Uani d . 1 1
C C2 0.7543(2) 0.8190(2) 0.40689(18) 0.0395(6) Uani d . 1 1
H H2 0.7061 0.8704 0.4011 0.047 Uiso calc R 1 1
C C3 0.8023(3) 0.8165(3) 0.49267(18) 0.0475(7) Uani d . 1 1
H H3 0.7852 0.8646 0.5424 0.057 Uiso calc R 1 1
C C4 0.8742(3) 0.7429(3) 0.50257(19) 0.0496(7) Uani d . 1 1
H H4 0.9069 0.7403 0.5594 0.060 Uiso calc R 1 1
C C5 0.8988(2) 0.6712(2) 0.42729(18) 0.0392(6) Uani d . 1 1
C C6 0.8446(2) 0.6764(2) 0.34301(16) 0.0306(5) Uani d . 1 1
C C7 0.9768(3) 0.5924(3) 0.4315(2) 0.0490(7) Uani d . 1 1
H H7 1.0152 0.5893 0.4872 0.059 Uiso calc R 1 1
C C8 0.9951(2) 0.5240(3) 0.3575(2) 0.0478(7) Uani d . 1 1
H H8 1.0459 0.4740 0.3627 0.057 Uiso calc R 1 1
C C9 0.9388(2) 0.5253(2) 0.27000(19) 0.0371(6) Uani d . 1 1
C C10 0.86382(19) 0.60291(19) 0.26322(17) 0.0305(5) Uani d . 1 1
N N2 0.81050(17) 0.61224(16) 0.18323(13) 0.0310(4) Uani d . 1 1
C C12 0.8292(2) 0.5449(2) 0.10935(18) 0.0394(6) Uani d . 1 1
H H12 0.7927 0.5507 0.0543 0.047 Uiso calc R 1 1
C C13 0.9012(3) 0.4656(2) 0.1106(2) 0.0480(7) Uani d . 1 1
H H13 0.9120 0.4195 0.0573 0.058 Uiso calc R 1 1
C C14 0.9558(2) 0.4563(2) 0.1909(2) 0.0473(7) Uani d . 1 1
H H14 1.0042 0.4038 0.1925 0.057 Uiso calc R 1 1
C C15 1.0301(2) 0.85331(19) 0.29914(16) 0.0294(5) Uani d . 1 1
C C16 1.0508(2) 0.9196(2) 0.38800(18) 0.0382(6) Uani d . 1 1
H H16 1.0101 0.9778 0.4020 0.046 Uiso calc R 1 1
C C17 1.1321(3) 0.8991(3) 0.45586(18) 0.0459(7) Uani d . 1 1
H H17 1.1453 0.9434 0.5153 0.055 Uiso calc R 1 1
C C18 1.1938(2) 0.8131(3) 0.4357(2) 0.0463(7) Uani d . 1 1
H H18 1.2478 0.7995 0.4815 0.056 Uiso calc R 1 1
C C19 1.1749(2) 0.7481(2) 0.3481(2) 0.0430(6) Uani d . 1 1
H H19 1.2173 0.6909 0.3344 0.052 Uiso calc R 1 1
C C20 1.0929(2) 0.7674(2) 0.28012(17) 0.0351(5) Uani d . 1 1
H H20 1.0796 0.7223 0.2210 0.042 Uiso calc R 1 1
C C21 0.9724(2) 0.8439(2) 0.11557(17) 0.0358(5) Uani d . 1 1
C C22 1.0965(3) 0.8739(3) 0.12552(19) 0.0454(7) Uani d . 1 1
H H22 1.1505 0.8999 0.1826 0.054 Uiso calc R 1 1
C C23 1.1404(3) 0.8655(3) 0.0515(2) 0.0592(8) Uani d . 1 1
H H23 1.2236 0.8861 0.0589 0.071 Uiso calc R 1 1
C C24 1.0614(4) 0.8270(3) -0.0332(2) 0.0657(10) Uani d . 1 1
H H24 1.0911 0.8218 -0.0830 0.079 Uiso calc R 1 1
C C25 0.9396(4) 0.7963(3) -0.0442(2) 0.0625(9) Uani d . 1 1
H H25 0.8862 0.7709 -0.1016 0.075 Uiso calc R 1 1
C C26 0.8947(3) 0.8027(3) 0.02979(19) 0.0475(7) Uani d . 1 1
H H26 0.8121 0.7791 0.0215 0.057 Uiso calc R 1 1
C C27 0.8914(2) 1.0043(2) 0.24709(16) 0.0331(5) Uani d . 1 1
C C28 0.9738(3) 1.0803(2) 0.2400(2) 0.0453(6) Uani d . 1 1
H H28 1.0402 1.0607 0.2168 0.054 Uiso calc R 1 1
C C33 0.4973(2) 0.7708(2) 0.03642(16) 0.0320(5) Uani d . 1 1
C C29 0.9572(3) 1.1848(2) 0.2673(2) 0.0566(8) Uani d . 1 1
H H29 1.0123 1.2349 0.2618 0.068 Uiso calc R 1 1
C C34 0.5743(3) 0.8412(2) 0.01921(19) 0.0441(6) Uani d . 1 1
H H34 0.6434 0.8814 0.0640 0.053 Uiso calc R 1 1
C C35 0.5489(3) 0.8519(3) -0.0645(2) 0.0618(9) Uani d . 1 1
H H35 0.6004 0.8998 -0.0755 0.074 Uiso calc R 1 1
C C30 0.8613(3) 1.2152(3) 0.3019(2) 0.0606(9) Uani d . 1 1
H H30A 0.8511 1.2858 0.3200 0.073 Uiso calc R 1 1
C C36 0.4480(3) 0.7919(3) -0.1310(2) 0.0676(10) Uani d . 1 1
H H36 0.4318 0.7982 -0.1873 0.081 Uiso calc R 1 1
C C31 0.7794(3) 1.1418(3) 0.3103(2) 0.0589(9) Uani d . 1 1
H H31A 0.7145 1.1629 0.3349 0.071 Uiso calc R 1 1
C C32 0.7935(3) 1.0358(2) 0.28200(19) 0.0442(6) Uani d . 1 1
H H32 0.7369 0.9860 0.2866 0.053 Uiso calc R 1 1
C C37 0.3714(3) 0.7229(3) -0.1144(2) 0.0648(10) Uani d . 1 1
H H37 0.3025 0.6828 -0.1594 0.078 Uiso calc R 1 1
C C38 0.3955(3) 0.7122(3) -0.03103(18) 0.0477(7) Uani d . 1 1
H H38 0.3426 0.6649 -0.0204 0.057 Uiso calc R 1 1
C C39 0.4811(2) 0.8713(2) 0.21782(16) 0.0307(5) Uani d . 1 1
C C40 0.4625(3) 0.9616(2) 0.19788(19) 0.0430(6) Uani d . 1 1
H H40 0.4746 0.9656 0.1444 0.052 Uiso calc R 1 1
C C41 0.4265(3) 1.0456(2) 0.2562(2) 0.0556(8) Uani d . 1 1
H H41 0.4155 1.1060 0.2420 0.067 Uiso calc R 1 1
C C42 0.4066(3) 1.0410(3) 0.3349(2) 0.0550(8) Uani d . 1 1
H H42 0.3809 1.0973 0.3736 0.066 Uiso calc R 1 1
C C43 0.4250(3) 0.9524(3) 0.3559(2) 0.0568(8) Uani d . 1 1
H H43 0.4129 0.9492 0.4096 0.068 Uiso calc R 1 1
C C44 0.4614(3) 0.8676(2) 0.29817(18) 0.0426(6) Uani d . 1 1
H H44 0.4728 0.8078 0.3131 0.051 Uiso calc R 1 1
C C45 0.4334(2) 0.6472(2) 0.14044(16) 0.0317(5) Uani d . 1 1
C C46 0.3092(2) 0.6507(2) 0.1356(2) 0.0431(6) Uani d . 1 1
H H46 0.2764 0.7109 0.1327 0.052 Uiso calc R 1 1
C C47 0.2343(3) 0.5654(3) 0.1349(2) 0.0532(8) Uani d . 1 1
H H47 0.1514 0.5685 0.1316 0.064 Uiso calc R 1 1
C C48 0.2821(3) 0.4760(3) 0.1391(2) 0.0565(8) Uani d . 1 1
H H48 0.2317 0.4190 0.1394 0.068 Uiso calc R 1 1
C C49 0.4036(3) 0.4711(3) 0.1428(3) 0.0678(10) Uani d . 1 1
H H49 0.4357 0.4104 0.1449 0.081 Uiso calc R 1 1
C C50 0.4790(3) 0.5563(2) 0.1436(2) 0.0525(8) Uani d . 1 1
H H50 0.5616 0.5523 0.1463 0.063 Uiso calc R 1 1
O O1 0.38560(15) 0.66417(14) 0.55476(12) 0.0365(4) Uani d . 1 1
O O2 0.48099(18) 0.77098(16) 0.45498(14) 0.0468(5) Uani d . 1 1
O O3 0.35276(15) 0.56076(15) 0.38050(12) 0.0370(4) Uani d . 1 1
O O4 0.53226(16) 0.60361(15) 0.67428(11) 0.0366(4) Uani d . 1 1
O O5 0.25802(14) 0.46973(14) 0.47725(12) 0.0352(4) Uani d . 1 1
O O6 0.62731(15) 0.69308(14) 0.57680(12) 0.0352(4) Uani d . 1 1
O O7 0.20889(17) 0.35874(17) 0.28887(13) 0.0474(5) Uani d . 1 1
O O8 0.27708(17) 0.57790(17) 0.66223(14) 0.0477(5) Uani d . 1 1
O O10 0.59376(15) 0.58943(14) 0.40197(12) 0.0361(4) Uani d . 1 1
Mo Mo1 0.332353(18) 0.417707(18) 0.376775(14) 0.03313(6) Uani d . 1 1
Mo Mo2 0.488590(19) 0.656614(17) 0.473466(15) 0.03361(6) Uani d . 1 1
Mo Mo3 0.368576(19) 0.544685(18) 0.592333(15) 0.03407(6) Uani d . 1 1
Cu Cu1 0.73671(2) 0.75378(2) 0.202353(19) 0.02976(7) Uani d . 1 1
P P1 0.90530(5) 0.86401(5) 0.21108(4) 0.02878(13) Uani d . 1 1
P P2 0.53840(5) 0.75954(5) 0.14762(4) 0.02702(12) Uani d . 1 1
O O9 0.5000 0.5000 0.5000 0.0240(4) Uani d S 1 2

loop_
_atom_site_aniso_label
_atom_site_aniso_U_11
_atom_site_aniso_U_22
_atom_site_aniso_U_33
_atom_site_aniso_U_12
_atom_site_aniso_U_13
_atom_site_aniso_U_23
N1 0.0313(10) 0.0342(11) 0.0294(10) 0.0039(8) 0.0077(8) 0.0118(9)
C2 0.0360(13) 0.0427(16) 0.0377(14) 0.0036(11) 0.0126(11) 0.0099(12)
C3 0.0464(15) 0.0571(19) 0.0314(13) -0.0081(14) 0.0135(11) 0.0066(13)
C4 0.0484(16) 0.066(2) 0.0330(14) -0.0054(14) 0.0029(12) 0.0240(15)
C5 0.0351(12) 0.0449(16) 0.0383(14) -0.0057(11) 0.0027(10) 0.0224(13)
C6 0.0249(10) 0.0354(13) 0.0345(12) 0.0011(9) 0.0050(9) 0.0188(11)
C7 0.0402(14) 0.0559(19) 0.0551(18) 0.0020(13) -0.0038(13) 0.0369(16)
C8 0.0338(13) 0.0505(18) 0.069(2) 0.0085(12) 0.0044(13) 0.0400(17)
C9 0.0257(11) 0.0339(14) 0.0553(16) 0.0032(10) 0.0071(10) 0.0230(13)
C10 0.0230(10) 0.0308(13) 0.0409(13) 0.0021(9) 0.0058(9) 0.0190(11)
N2 0.0303(10) 0.0294(11) 0.0328(10) 0.0066(8) 0.0059(8) 0.0115(9)
C12 0.0384(13) 0.0372(15) 0.0368(14) 0.0061(11) 0.0071(11) 0.0074(12)
C13 0.0445(15) 0.0383(16) 0.0558(18) 0.0094(12) 0.0172(13) 0.0060(14)
C14 0.0347(13) 0.0339(15) 0.074(2) 0.0113(11) 0.0147(13) 0.0190(15)
C15 0.0231(10) 0.0316(13) 0.0339(12) 0.0021(9) 0.0070(9) 0.0127(11)
C16 0.0356(12) 0.0372(15) 0.0393(14) 0.0118(11) 0.0089(11) 0.0094(12)
C17 0.0436(15) 0.0550(19) 0.0315(13) 0.0105(13) 0.0037(11) 0.0089(13)
C18 0.0335(13) 0.064(2) 0.0471(16) 0.0132(12) 0.0036(11) 0.0301(15)
C19 0.0340(13) 0.0459(16) 0.0530(17) 0.0149(11) 0.0117(12) 0.0204(14)
C20 0.0316(12) 0.0344(14) 0.0368(13) 0.0078(10) 0.0087(10) 0.0085(11)
C21 0.0407(13) 0.0346(14) 0.0337(13) 0.0088(11) 0.0108(10) 0.0128(11)
C22 0.0414(14) 0.0573(19) 0.0399(14) 0.0070(13) 0.0126(11) 0.0191(14)
C23 0.0530(17) 0.075(2) 0.060(2) 0.0114(16) 0.0291(15) 0.0281(18)
C24 0.082(2) 0.080(3) 0.0453(18) 0.017(2) 0.0322(17) 0.0247(18)
C25 0.080(2) 0.069(2) 0.0313(15) 0.0105(18) 0.0099(15) 0.0108(16)
C26 0.0475(15) 0.0504(18) 0.0377(14) 0.0052(13) 0.0076(12) 0.0093(13)
C27 0.0358(12) 0.0299(13) 0.0304(12) 0.0066(10) 0.0017(10) 0.0110(11)
C28 0.0528(16) 0.0360(15) 0.0476(16) 0.0035(12) 0.0133(13) 0.0161(13)
C33 0.0321(11) 0.0363(14) 0.0312(12) 0.0111(10) 0.0099(9) 0.0141(11)
C29 0.078(2) 0.0342(16) 0.0512(18) -0.0013(15) 0.0015(16) 0.0190(15)
C34 0.0427(14) 0.0526(18) 0.0419(15) 0.0028(12) 0.0075(11) 0.0262(14)
C35 0.064(2) 0.081(3) 0.0583(19) 0.0035(17) 0.0147(16) 0.0494(19)
C30 0.076(2) 0.0313(16) 0.058(2) 0.0152(15) -0.0122(17) 0.0125(15)
C36 0.069(2) 0.105(3) 0.0437(17) 0.019(2) 0.0097(15) 0.047(2)
C31 0.0549(18) 0.053(2) 0.0558(19) 0.0285(16) 0.0021(15) 0.0059(16)
C32 0.0404(14) 0.0419(16) 0.0456(15) 0.0120(12) 0.0062(12) 0.0117(13)
C37 0.0557(18) 0.096(3) 0.0355(15) -0.0036(18) -0.0028(13) 0.0262(18)
C38 0.0447(15) 0.060(2) 0.0344(14) -0.0022(13) 0.0054(11) 0.0168(14)
C39 0.0290(11) 0.0315(13) 0.0311(12) 0.0033(9) 0.0053(9) 0.0123(11)
C40 0.0542(16) 0.0393(16) 0.0455(15) 0.0148(12) 0.0218(13) 0.0207(13)
C41 0.072(2) 0.0363(17) 0.072(2) 0.0204(15) 0.0349(17) 0.0246(16)
C42 0.0656(19) 0.0402(17) 0.0587(19) 0.0100(14) 0.0318(16) 0.0058(15)
C43 0.077(2) 0.053(2) 0.0420(16) 0.0074(16) 0.0287(15) 0.0110(15)
C44 0.0550(16) 0.0395(16) 0.0379(14) 0.0064(12) 0.0153(12) 0.0176(13)
C45 0.0329(11) 0.0312(13) 0.0314(12) 0.0030(9) 0.0083(9) 0.0119(11)
C46 0.0391(13) 0.0343(15) 0.0542(17) 0.0035(11) 0.0169(12) 0.0107(13)
C47 0.0460(16) 0.0453(18) 0.0620(19) -0.0043(13) 0.0279(14) 0.0039(15)
C48 0.071(2) 0.0468(19) 0.0502(17) -0.0146(15) 0.0235(15) 0.0147(15)
C49 0.071(2) 0.0416(19) 0.099(3) 0.0047(16) 0.015(2) 0.041(2)
C50 0.0444(15) 0.0394(17) 0.078(2) 0.0079(12) 0.0130(15) 0.0285(16)
O1 0.0363(9) 0.0307(9) 0.0466(10) 0.0124(7) 0.0155(8) 0.0146(8)
O2 0.0502(11) 0.0387(11) 0.0603(12) 0.0110(9) 0.0116(9) 0.0302(10)
O3 0.0332(9) 0.0413(10) 0.0395(9) 0.0089(7) 0.0026(7) 0.0220(9)
O4 0.0388(9) 0.0391(10) 0.0303(9) 0.0038(8) 0.0095(7) 0.0101(8)
O5 0.0237(8) 0.0408(10) 0.0424(10) 0.0056(7) 0.0087(7) 0.0161(8)
O6 0.0347(9) 0.0287(9) 0.0401(10) 0.0018(7) 0.0059(7) 0.0125(8)
O7 0.0355(9) 0.0545(13) 0.0433(11) -0.0015(8) -0.0040(8) 0.0168(10)
O8 0.0446(10) 0.0517(13) 0.0515(11) 0.0103(9) 0.0255(9) 0.0150(10)
O10 0.0360(9) 0.0391(10) 0.0399(10) 0.0061(7) 0.0134(7) 0.0202(8)
Mo1 0.02695(10) 0.03652(13) 0.03166(11) 0.00235(8) -0.00018(8) 0.01217(9)
Mo2 0.03471(11) 0.02880(12) 0.04289(12) 0.00829(8) 0.00839(9) 0.02038(10)
Mo3 0.03162(11) 0.03736(13) 0.03706(12) 0.00855(9) 0.01645(9) 0.01242(10)
Cu1 0.02732(14) 0.03106(16) 0.03130(15) 0.00607(11) 0.00420(11) 0.01348(13)
P1 0.0275(3) 0.0278(3) 0.0308(3) 0.0047(2) 0.0066(2) 0.0107(3)
P2 0.0253(3) 0.0291(3) 0.0286(3) 0.0045(2) 0.0053(2) 0.0138(3)
O9 0.0214(10) 0.0259(12) 0.0260(11) 0.0051(8) 0.0051(8) 0.0112(9)

loop_
_atom_type_symbol
_atom_type_description
_atom_type_scat_dispersion_real
_atom_type_scat_dispersion_imag
_atom_type_scat_source
C C 0.0033 0.0016 'International Tables Vol C Tables 4.2.6.8 and 6.1.1.4'
H H 0.0000 0.0000 'International Tables Vol C Tables 4.2.6.8 and 6.1.1.4'
O O 0.0106 0.0060 'International Tables Vol C Tables 4.2.6.8 and 6.1.1.4'
Mo Mo -1.6832 0.6857 'International Tables Vol C Tables 4.2.6.8 and 6.1.1.4'
Cu Cu 0.3201 1.2651 'International Tables Vol C Tables 4.2.6.8 and 6.1.1.4'
P P 0.1023 0.0942 'International Tables Vol C Tables 4.2.6.8 and 6.1.1.4'
N N 0.0061 0.0033 'International Tables Vol C Tables 4.2.6.8 and 6.1.1.4'

loop_
_geom_angle_atom_site_label_1
_geom_angle_atom_site_label_2
_geom_angle_atom_site_label_3
_geom_angle_site_symmetry_1
_geom_angle_site_symmetry_3
_geom_angle
C2 N1 C6 . . 117.6(2)
C2 N1 Cu1 . . 130.46(18)
C6 N1 Cu1 . . 111.25(16)
N1 C2 C3 . . 123.5(3)
N1 C2 H2 . . 118.3
C3 C2 H2 . . 118.3
C4 C3 C2 . . 119.1(3)
C4 C3 H3 . . 120.4
C2 C3 H3 . . 120.4
C3 C4 C5 . . 119.7(3)
C3 C4 H4 . . 120.1
C5 C4 H4 . . 120.1
C4 C5 C6 . . 118.0(3)
C4 C5 C7 . . 123.6(3)
C6 C5 C7 . . 118.3(3)
N1 C6 C5 . . 122.0(2)
N1 C6 C10 . . 117.5(2)
C5 C6 C10 . . 120.5(2)
C8 C7 C5 . . 121.4(3)
C8 C7 H7 . . 119.3
C5 C7 H7 . . 119.3
C7 C8 C9 . . 121.8(3)
C7 C8 H8 . . 119.1
C9 C8 H8 . . 119.1
C14 C9 C10 . . 117.5(2)
C14 C9 C8 . . 124.0(3)
C10 C9 C8 . . 118.5(3)
N2 C10 C9 . . 122.4(2)
N2 C10 C6 . . 118.1(2)
C9 C10 C6 . . 119.5(2)
C12 N2 C10 . . 118.2(2)
C12 N2 Cu1 . . 129.71(17)
C10 N2 Cu1 . . 111.05(16)
N2 C12 C13 . . 122.8(3)
N2 C12 H12 . . 118.6
C13 C12 H12 . . 118.6
C14 C13 C12 . . 119.3(3)
C14 C13 H13 . . 120.3
C12 C13 H13 . . 120.3
C13 C14 C9 . . 119.8(3)
C13 C14 H14 . . 120.1
C9 C14 H14 . . 120.1
C16 C15 C20 . . 118.8(2)
C16 C15 P1 . . 121.08(19)
C20 C15 P1 . . 119.35(19)
C17 C16 C15 . . 120.0(2)
C17 C16 H16 . . 120.0
C15 C16 H16 . . 120.0
C18 C17 C16 . . 120.4(3)
C18 C17 H17 . . 119.8
C16 C17 H17 . . 119.8
C19 C18 C17 . . 119.9(2)
C19 C18 H18 . . 120.1
C17 C18 H18 . . 120.1
C18 C19 C20 . . 120.0(3)
C18 C19 H19 . . 120.0
C20 C19 H19 . . 120.0
C19 C20 C15 . . 120.9(2)
C19 C20 H20 . . 119.6
C15 C20 H20 . . 119.6
C26 C21 C22 . . 118.5(3)
C26 C21 P1 . . 118.4(2)
C22 C21 P1 . . 123.0(2)
C23 C22 C21 . . 120.7(3)
C23 C22 H22 . . 119.7
C21 C22 H22 . . 119.7
C24 C23 C22 . . 120.1(3)
C24 C23 H23 . . 119.9
C22 C23 H23 . . 119.9
C25 C24 C23 . . 120.0(3)
C25 C24 H24 . . 120.0
C23 C24 H24 . . 120.0
C24 C25 C26 . . 120.4(3)
C24 C25 H25 . . 119.8
C26 C25 H25 . . 119.8
C21 C26 C25 . . 120.3(3)
C21 C26 H26 . . 119.8
C25 C26 H26 . . 119.8
C32 C27 C28 . . 118.7(3)
C32 C27 P1 . . 118.3(2)
C28 C27 P1 . . 123.0(2)
C29 C28 C27 . . 120.2(3)
C29 C28 H28 . . 119.9
C27 C28 H28 . . 119.9
C38 C33 C34 . . 118.7(2)
C38 C33 P2 . . 123.6(2)
C34 C33 P2 . . 117.71(19)
C30 C29 C28 . . 120.8(3)
C30 C29 H29 . . 119.6
C28 C29 H29 . . 119.6
C33 C34 C35 . . 120.3(3)
C33 C34 H34 . . 119.8
C35 C34 H34 . . 119.8
C36 C35 C34 . . 120.1(3)
C36 C35 H35 . . 120.0
C34 C35 H35 . . 120.0
C29 C30 C31 . . 120.1(3)
C29 C30 H30A . . 120.0
C31 C30 H30A . . 120.0
C37 C36 C35 . . 120.0(3)
C37 C36 H36 . . 120.0
C35 C36 H36 . . 120.0
C30 C31 C32 . . 120.0(3)
C30 C31 H31A . . 120.0
C32 C31 H31A . . 120.0
C27 C32 C31 . . 120.2(3)
C27 C32 H32 . . 119.9
C31 C32 H32 . . 119.9
C36 C37 C38 . . 120.4(3)
C36 C37 H37 . . 119.8
C38 C37 H37 . . 119.8
C33 C38 C37 . . 120.6(3)
C33 C38 H38 . . 119.7
C37 C38 H38 . . 119.7
C40 C39 C44 . . 118.0(2)
C40 C39 P2 . . 123.7(2)
C44 C39 P2 . . 118.2(2)
C41 C40 C39 . . 120.9(3)
C41 C40 H40 . . 119.5
C39 C40 H40 . . 119.5
C42 C41 C40 . . 120.6(3)
C42 C41 H41 . . 119.7
C40 C41 H41 . . 119.7
C43 C42 C41 . . 119.3(3)
C43 C42 H42 . . 120.4
C41 C42 H42 . . 120.4
C42 C43 C44 . . 120.8(3)
C42 C43 H43 . . 119.6
C44 C43 H43 . . 119.6
C43 C44 C39 . . 120.5(3)
C43 C44 H44 . . 119.8
C39 C44 H44 . . 119.8
C50 C45 C46 . . 118.3(2)
C50 C45 P2 . . 119.1(2)
C46 C45 P2 . . 122.5(2)
C47 C46 C45 . . 120.5(3)
C47 C46 H46 . . 119.8
C45 C46 H46 . . 119.8
C48 C47 C46 . . 120.2(3)
C48 C47 H47 . . 119.9
C46 C47 H47 . . 119.9
C49 C48 C47 . . 119.9(3)
C49 C48 H48 . . 120.1
C47 C48 H48 . . 120.1
C48 C49 C50 . . 120.2(3)
C48 C49 H49 . . 119.9
C50 C49 H49 . . 119.9
C45 C50 C49 . . 121.0(3)
C45 C50 H50 . . 119.5
C49 C50 H50 . . 119.5
Mo3 O1 Mo2 . . 116.14(9)
Mo1 O3 Mo2 . . 116.61(8)
Mo1 O4 Mo3 2_666 . 116.64(9)
Mo3 O5 Mo1 . . 116.44(8)
Mo2 O6 Mo1 . 2_666 116.49(9)
Mo2 O10 Mo3 . 2_666 116.62(9)
O7 Mo1 O4 . 2_666 103.95(9)
O7 Mo1 O3 . . 103.37(9)
O4 Mo1 O3 2_666 . 88.49(8)
O7 Mo1 O6 . 2_666 103.46(9)
O4 Mo1 O6 2_666 2_666 87.56(8)
O3 Mo1 O6 . 2_666 153.05(7)
O7 Mo1 O5 . . 102.67(9)
O4 Mo1 O5 2_666 . 153.37(7)
O3 Mo1 O5 . . 86.14(8)
O6 Mo1 O5 2_666 . 85.56(8)
O7 Mo1 O9 . . 178.81(7)
O4 Mo1 O9 2_666 . 77.24(6)
O3 Mo1 O9 . . 76.61(6)
O6 Mo1 O9 2_666 . 76.52(6)
O5 Mo1 O9 . . 76.15(5)
O2 Mo2 O10 . . 103.27(9)
O2 Mo2 O6 . . 102.58(9)
O10 Mo2 O6 . . 87.67(8)
O2 Mo2 O3 . . 103.70(9)
O10 Mo2 O3 . . 86.88(8)
O6 Mo2 O3 . . 153.71(7)
O2 Mo2 O1 . . 103.00(9)
O10 Mo2 O1 . . 153.73(7)
O6 Mo2 O1 . . 86.97(8)
O3 Mo2 O1 . . 86.63(8)
O2 Mo2 O9 . . 179.56(8)
O10 Mo2 O9 . . 76.86(6)
O6 Mo2 O9 . . 77.00(6)
O3 Mo2 O9 . . 76.72(6)
O1 Mo2 O9 . . 76.87(6)
O8 Mo3 O5 . . 104.52(9)
O8 Mo3 O1 . . 103.60(9)
O5 Mo3 O1 . . 88.27(8)
O8 Mo3 O10 . 2_666 102.87(9)
O5 Mo3 O10 . 2_666 87.76(8)
O1 Mo3 O10 . 2_666 153.39(7)
O8 Mo3 O4 . . 101.95(9)
O5 Mo3 O4 . . 153.53(7)
O1 Mo3 O4 . . 85.93(8)
O10 Mo3 O4 2_666 . 85.99(8)
O8 Mo3 O9 . . 178.16(7)
O5 Mo3 O9 . . 77.25(5)
O1 Mo3 O9 . . 76.88(6)
O10 Mo3 O9 2_666 . 76.57(6)
O4 Mo3 O9 . . 76.28(6)
N1 Cu1 N2 . . 80.24(8)
N1 Cu1 P2 . . 112.06(6)
N2 Cu1 P2 . . 123.26(6)
N1 Cu1 P1 . . 101.36(7)
N2 Cu1 P1 . . 99.82(6)
P2 Cu1 P1 . . 128.31(3)
C15 P1 C27 . . 104.56(12)
C15 P1 C21 . . 103.74(11)
C27 P1 C21 . . 103.67(12)
C15 P1 Cu1 . . 106.58(8)
C27 P1 Cu1 . . 115.18(9)
C21 P1 Cu1 . . 121.40(9)
C45 P2 C33 . . 105.64(12)
C45 P2 C39 . . 102.26(11)
C33 P2 C39 . . 103.70(11)
C45 P2 Cu1 . . 114.30(9)
C33 P2 Cu1 . . 115.88(8)
C39 P2 Cu1 . . 113.58(8)
Mo2 O9 Mo2 . 2_666 180.0
Mo2 O9 Mo3 . 2_666 89.91(3)
Mo2 O9 Mo3 2_666 2_666 90.09(3)
Mo2 O9 Mo3 . . 90.09(3)
Mo2 O9 Mo3 2_666 . 89.91(3)
Mo3 O9 Mo3 2_666 . 180.0
Mo2 O9 Mo1 . 2_666 89.98(3)
Mo2 O9 Mo1 2_666 2_666 90.02(3)
Mo3 O9 Mo1 2_666 2_666 90.16(2)
Mo3 O9 Mo1 . 2_666 89.84(2)
Mo2 O9 Mo1 . . 90.02(3)
Mo2 O9 Mo1 2_666 . 89.98(3)
Mo3 O9 Mo1 2_666 . 89.84(2)
Mo3 O9 Mo1 . . 90.16(2)
Mo1 O9 Mo1 2_666 . 180.0

loop_
_geom_bond_atom_site_label_1
_geom_bond_atom_site_label_2
_geom_bond_site_symmetry_2
_geom_bond_distance
N1 C2 . 1.320(3)
N1 C6 . 1.372(3)
N1 Cu1 . 2.092(2)
C2 C3 . 1.394(4)
C2 H2 . 0.9300
C3 C4 . 1.356(5)
C3 H3 . 0.9300
C4 C5 . 1.394(4)
C4 H4 . 0.9300
C5 C6 . 1.399(3)
C5 C7 . 1.440(4)
C6 C10 . 1.430(4)
C7 C8 . 1.330(5)
C7 H7 . 0.9300
C8 C9 . 1.431(4)
C8 H8 . 0.9300
C9 C14 . 1.388(4)
C9 C10 . 1.412(3)
C10 N2 . 1.358(3)
N2 C12 . 1.324(3)
N2 Cu1 . 2.104(2)
C12 C13 . 1.395(4)
C12 H12 . 0.9300
C13 C14 . 1.366(4)
C13 H13 . 0.9300
C14 H14 . 0.9300
C15 C16 . 1.390(4)
C15 C20 . 1.391(3)
C15 P1 . 1.823(2)
C16 C17 . 1.387(4)
C16 H16 . 0.9300
C17 C18 . 1.385(4)
C17 H17 . 0.9300
C18 C19 . 1.371(4)
C18 H18 . 0.9300
C19 C20 . 1.385(4)
C19 H19 . 0.9300
C20 H20 . 0.9300
C21 C26 . 1.382(4)
C21 C22 . 1.389(4)
C21 P1 . 1.831(3)
C22 C23 . 1.380(4)
C22 H22 . 0.9300
C23 C24 . 1.374(5)
C23 H23 . 0.9300
C24 C25 . 1.363(5)
C24 H24 . 0.9300
C25 C26 . 1.391(4)
C25 H25 . 0.9300
C26 H26 . 0.9300
C27 C32 . 1.384(4)
C27 C28 . 1.392(4)
C27 P1 . 1.830(3)
C28 C29 . 1.381(4)
C28 H28 . 0.9300
C33 C38 . 1.378(4)
C33 C34 . 1.385(4)
C33 P2 . 1.827(2)
C29 C30 . 1.359(5)
C29 H29 . 0.9300
C34 C35 . 1.388(4)
C34 H34 . 0.9300
C35 C36 . 1.371(5)
C35 H35 . 0.9300
C30 C31 . 1.372(5)
C30 H30A . 0.9300
C36 C37 . 1.362(5)
C36 H36 . 0.9300
C31 C32 . 1.393(4)
C31 H31A . 0.9300
C32 H32 . 0.9300
C37 C38 . 1.382(4)
C37 H37 . 0.9300
C38 H38 . 0.9300
C39 C40 . 1.384(4)
C39 C44 . 1.393(4)
C39 P2 . 1.834(3)
C40 C41 . 1.379(4)
C40 H40 . 0.9300
C41 C42 . 1.373(5)
C41 H41 . 0.9300
C42 C43 . 1.369(5)
C42 H42 . 0.9300
C43 C44 . 1.382(4)
C43 H43 . 0.9300
C44 H44 . 0.9300
C45 C50 . 1.381(4)
C45 C46 . 1.391(4)
C45 P2 . 1.821(3)
C46 C47 . 1.382(4)
C46 H46 . 0.9300
C47 C48 . 1.377(5)
C47 H47 . 0.9300
C48 C49 . 1.366(5)
C48 H48 . 0.9300
C49 C50 . 1.383(4)
C49 H49 . 0.9300
C50 H50 . 0.9300
O1 Mo3 . 1.9236(18)
O1 Mo2 . 1.9336(18)
O2 Mo2 . 1.6791(18)
O3 Mo1 . 1.9189(18)
O3 Mo2 . 1.933(2)
O4 Mo1 2_666 1.8939(18)
O4 Mo3 . 1.9571(19)
O5 Mo3 . 1.9086(19)
O5 Mo1 . 1.9574(18)
O6 Mo2 . 1.9238(18)
O6 Mo1 2_666 1.9293(18)
O7 Mo1 . 1.6849(19)
O8 Mo3 . 1.6811(19)
O10 Mo2 . 1.9174(19)
O10 Mo3 2_666 1.9238(18)
Mo1 O4 2_666 1.8939(18)
Mo1 O6 2_666 1.9293(18)
Mo1 O9 . 2.3248(11)
Mo2 O9 . 2.3096(5)
Mo3 O10 2_666 1.9238(18)
Mo3 O9 . 2.3165(7)
Cu1 P2 . 2.2327(9)
Cu1 P1 . 2.2866(10)
O9 Mo2 2_666 2.3096(5)
O9 Mo3 2_666 2.3165(7)
O9 Mo1 2_666 2.3248(11)

loop_
_geom_hbond_atom_site_label_D
_geom_hbond_atom_site_label_H
_geom_hbond_atom_site_label_A
_geom_hbond_site_symmetry_A
_geom_hbond_distance_DH
_geom_hbond_distance_HA
_geom_hbond_distance_DA
_geom_hbond_angle_DHA
_geom_hbond_publ_flag
C19 H19 O3 1_655 0.93 2.60 3.446(3) 152 yes
C29 H29 O7 1_665 0.93 2.55 3.443(4) 161 yes
C30 H30A O8 2_676 0.93 2.41 3.257(5) 152 yes
C44 H44 O2 . 0.93 2.51 3.206(4) 132 yes
C49 H49 Cg8 2_665 0.93 2.97 3.782(5) 147 yes

loop_
_geom_torsion_atom_site_label_1
_geom_torsion_atom_site_label_2
_geom_torsion_atom_site_label_3
_geom_torsion_atom_site_label_4
_geom_torsion_site_symmetry_1
_geom_torsion_site_symmetry_4
_geom_torsion
C6 N1 C2 C3 . . 0.3(4)
Cu1 N1 C2 C3 . . -169.11(19)
N1 C2 C3 C4 . . 0.9(4)
C2 C3 C4 C5 . . -0.1(4)
C3 C4 C5 C6 . . -1.8(4)
C3 C4 C5 C7 . . 178.2(3)
C2 N1 C6 C5 . . -2.3(3)
Cu1 N1 C6 C5 . . 169.06(18)
C2 N1 C6 C10 . . 178.9(2)
Cu1 N1 C6 C10 . . -9.7(3)
C4 C5 C6 N1 . . 3.1(4)
C7 C5 C6 N1 . . -176.9(2)
C4 C5 C6 C10 . . -178.2(2)
C7 C5 C6 C10 . . 1.8(4)
C4 C5 C7 C8 . . 178.3(3)
C6 C5 C7 C8 . . -1.7(4)
C5 C7 C8 C9 . . 0.2(4)
C7 C8 C9 C14 . . 179.5(3)
C7 C8 C9 C10 . . 1.2(4)
C14 C9 C10 N2 . . -0.8(3)
C8 C9 C10 N2 . . 177.6(2)
C14 C9 C10 C6 . . -179.4(2)
C8 C9 C10 C6 . . -1.0(3)
N1 C6 C10 N2 . . -0.3(3)
C5 C6 C10 N2 . . -179.1(2)
N1 C6 C10 C9 . . 178.3(2)
C5 C6 C10 C9 . . -0.5(3)
C9 C10 N2 C12 . . 0.8(3)
C6 C10 N2 C12 . . 179.4(2)
C9 C10 N2 Cu1 . . -168.51(18)
C6 C10 N2 Cu1 . . 10.1(2)
C10 N2 C12 C13 . . -0.2(4)
Cu1 N2 C12 C13 . . 166.7(2)
N2 C12 C13 C14 . . -0.2(4)
C12 C13 C14 C9 . . 0.2(4)
C10 C9 C14 C13 . . 0.4(4)
C8 C9 C14 C13 . . -177.9(3)
C20 C15 C16 C17 . . -0.5(4)
P1 C15 C16 C17 . . 169.2(2)
C15 C16 C17 C18 . . 0.4(4)
C16 C17 C18 C19 . . 0.3(5)
C17 C18 C19 C20 . . -1.1(4)
C18 C19 C20 C15 . . 1.0(4)
C16 C15 C20 C19 . . -0.2(4)
P1 C15 C20 C19 . . -170.1(2)
C26 C21 C22 C23 . . 1.8(5)
P1 C21 C22 C23 . . -174.2(3)
C21 C22 C23 C24 . . -0.2(5)
C22 C23 C24 C25 . . -0.4(6)
C23 C24 C25 C26 . . -0.7(6)
C22 C21 C26 C25 . . -2.9(5)
P1 C21 C26 C25 . . 173.3(3)
C24 C25 C26 C21 . . 2.4(5)
C32 C27 C28 C29 . . -0.1(4)
P1 C27 C28 C29 . . 179.1(2)
C27 C28 C29 C30 . . 0.5(5)
C38 C33 C34 C35 . . -0.1(5)
P2 C33 C34 C35 . . 179.0(3)
C33 C34 C35 C36 . . -0.7(5)
C28 C29 C30 C31 . . 0.1(5)
C34 C35 C36 C37 . . 1.1(6)
C29 C30 C31 C32 . . -1.0(5)
C28 C27 C32 C31 . . -0.8(4)
P1 C27 C32 C31 . . 179.9(2)
C30 C31 C32 C27 . . 1.4(4)
C35 C36 C37 C38 . . -0.7(6)
C34 C33 C38 C37 . . 0.5(5)
P2 C33 C38 C37 . . -178.5(3)
C36 C37 C38 C33 . . -0.1(6)
C44 C39 C40 C41 . . 0.4(4)
P2 C39 C40 C41 . . -176.0(2)
C39 C40 C41 C42 . . -0.9(5)
C40 C41 C42 C43 . . 1.1(5)
C41 C42 C43 C44 . . -1.0(5)
C42 C43 C44 C39 . . 0.6(5)
C40 C39 C44 C43 . . -0.3(4)
P2 C39 C44 C43 . . 176.3(2)
C50 C45 C46 C47 . . 0.7(4)
P2 C45 C46 C47 . . -176.6(2)
C45 C46 C47 C48 . . 0.0(5)
C46 C47 C48 C49 . . -0.8(5)
C47 C48 C49 C50 . . 0.8(6)
C46 C45 C50 C49 . . -0.6(5)
P2 C45 C50 C49 . . 176.8(3)
C48 C49 C50 C45 . . -0.1(6)
Mo2 O3 Mo1 O7 . . -179.51(10)
Mo2 O3 Mo1 O4 . 2_666 -75.53(10)
Mo2 O3 Mo1 O6 . 2_666 6.1(2)
Mo2 O3 Mo1 O5 . . 78.37(10)
Mo2 O3 Mo1 O9 . . 1.70(8)
Mo3 O5 Mo1 O7 . . -179.37(10)
Mo3 O5 Mo1 O4 . 2_666 2.3(2)
Mo3 O5 Mo1 O3 . . -76.52(10)
Mo3 O5 Mo1 O6 . 2_666 77.82(10)
Mo3 O5 Mo1 O9 . . 0.62(7)
Mo3 O10 Mo2 O2 2_666 . 177.90(10)
Mo3 O10 Mo2 O6 2_666 . 75.53(10)
Mo3 O10 Mo2 O3 2_666 . -78.75(10)
Mo3 O10 Mo2 O1 2_666 . -2.8(2)
Mo3 O10 Mo2 O9 2_666 . -1.66(7)
Mo1 O6 Mo2 O2 2_666 . 178.84(10)
Mo1 O6 Mo2 O10 2_666 . -78.08(10)
Mo1 O6 Mo2 O3 2_666 . 0.1(2)
Mo1 O6 Mo2 O1 2_666 . 76.19(10)
Mo1 O6 Mo2 O9 2_666 . -1.03(7)
Mo1 O3 Mo2 O2 . . 178.42(10)
Mo1 O3 Mo2 O10 . . 75.52(10)
Mo1 O3 Mo2 O6 . . -2.8(2)
Mo1 O3 Mo2 O1 . . -79.01(10)
Mo1 O3 Mo2 O9 . . -1.71(8)
Mo3 O1 Mo2 O2 . . 179.49(10)
Mo3 O1 Mo2 O10 . . 0.2(2)
Mo3 O1 Mo2 O6 . . -78.30(10)
Mo3 O1 Mo2 O3 . . 76.19(10)
Mo3 O1 Mo2 O9 . . -0.95(7)
Mo1 O5 Mo3 O8 . . 179.93(10)
Mo1 O5 Mo3 O1 . . 76.32(10)
Mo1 O5 Mo3 O10 . 2_666 -77.36(10)
Mo1 O5 Mo3 O4 . . -1.0(2)
Mo1 O5 Mo3 O9 . . -0.62(7)
Mo2 O1 Mo3 O8 . . 179.12(10)
Mo2 O1 Mo3 O5 . . -76.36(10)
Mo2 O1 Mo3 O10 . 2_666 5.2(2)
Mo2 O1 Mo3 O4 . . 77.79(10)
Mo2 O1 Mo3 O9 . . 0.95(7)
Mo1 O4 Mo3 O8 2_666 . 179.05(11)
Mo1 O4 Mo3 O5 2_666 . -0.1(2)
Mo1 O4 Mo3 O1 2_666 . -77.89(11)
Mo1 O4 Mo3 O10 2_666 2_666 76.73(11)
Mo1 O4 Mo3 O9 2_666 . -0.42(8)
C2 N1 Cu1 N2 . . -178.7(2)
C6 N1 Cu1 N2 . . 11.37(15)
C2 N1 Cu1 P2 . . -56.6(2)
C6 N1 Cu1 P2 . . 133.43(14)
C2 N1 Cu1 P1 . . 83.2(2)
C6 N1 Cu1 P1 . . -86.79(16)
C12 N2 Cu1 N1 . . -179.2(2)
C10 N2 Cu1 N1 . . -11.55(15)
C12 N2 Cu1 P2 . . 70.7(2)
C10 N2 Cu1 P2 . . -121.60(14)
C12 N2 Cu1 P1 . . -79.3(2)
C10 N2 Cu1 P1 . . 88.41(15)
C16 C15 P1 C27 . . 32.1(2)
C20 C15 P1 C27 . . -158.2(2)
C16 C15 P1 C21 . . 140.5(2)
C20 C15 P1 C21 . . -49.9(2)
C16 C15 P1 Cu1 . . -90.3(2)
C20 C15 P1 Cu1 . . 79.3(2)
C32 C27 P1 C15 . . -104.8(2)
C28 C27 P1 C15 . . 76.0(2)
C32 C27 P1 C21 . . 146.8(2)
C28 C27 P1 C21 . . -32.4(2)
C32 C27 P1 Cu1 . . 11.8(2)
C28 C27 P1 Cu1 . . -167.43(19)
C26 C21 P1 C15 . . 152.6(2)
C22 C21 P1 C15 . . -31.3(3)
C26 C21 P1 C27 . . -98.4(2)
C22 C21 P1 C27 . . 77.7(3)
C26 C21 P1 Cu1 . . 33.1(3)
C22 C21 P1 Cu1 . . -150.9(2)
N1 Cu1 P1 C15 . . 27.33(11)
N2 Cu1 P1 C15 . . -54.57(10)
P2 Cu1 P1 C15 . . 157.64(9)
N1 Cu1 P1 C27 . . -88.12(11)
N2 Cu1 P1 C27 . . -170.03(10)
P2 Cu1 P1 C27 . . 42.18(9)
N1 Cu1 P1 C21 . . 145.51(11)
N2 Cu1 P1 C21 . . 63.60(12)
P2 Cu1 P1 C21 . . -84.19(11)
C50 C45 P2 C33 . . 110.7(2)
C46 C45 P2 C33 . . -72.0(2)
C50 C45 P2 C39 . . -141.0(2)
C46 C45 P2 C39 . . 36.2(2)
C50 C45 P2 Cu1 . . -17.9(3)
C46 C45 P2 Cu1 . . 159.4(2)
C38 C33 P2 C45 . . 7.8(3)
C34 C33 P2 C45 . . -171.1(2)
C38 C33 P2 C39 . . -99.3(3)
C34 C33 P2 C39 . . 81.7(2)
C38 C33 P2 Cu1 . . 135.5(2)
C34 C33 P2 Cu1 . . -43.4(2)
C40 C39 P2 C45 . . -133.6(2)
C44 C39 P2 C45 . . 50.0(2)
C40 C39 P2 C33 . . -23.9(2)
C44 C39 P2 C33 . . 159.7(2)
C40 C39 P2 Cu1 . . 102.7(2)
C44 C39 P2 Cu1 . . -73.7(2)
N1 Cu1 P2 C45 . . -60.99(11)
N2 Cu1 P2 C45 . . 31.70(12)
P1 Cu1 P2 C45 . . 172.79(9)
N1 Cu1 P2 C33 . . 175.78(11)
N2 Cu1 P2 C33 . . -91.53(12)
P1 Cu1 P2 C33 . . 49.56(10)
N1 Cu1 P2 C39 . . 55.85(11)
N2 Cu1 P2 C39 . . 148.54(11)
P1 Cu1 P2 C39 . . -70.38(9)
O2 Mo2 O9 Mo2 . 2_666 -1E1(10)
O10 Mo2 O9 Mo2 . 2_666 10E1(10)
O6 Mo2 O9 Mo2 . 2_666 1E1(10)
O3 Mo2 O9 Mo2 . 2_666 -17E1(10)
O1 Mo2 O9 Mo2 . 2_666 -8E1(10)
O2 Mo2 O9 Mo3 . 2_666 -106(10)
O10 Mo2 O9 Mo3 . 2_666 1.23(5)
O6 Mo2 O9 Mo3 . 2_666 -89.40(6)
O3 Mo2 O9 Mo3 . 2_666 91.10(6)
O1 Mo2 O9 Mo3 . 2_666 -179.29(5)
O2 Mo2 O9 Mo3 . . 74(10)
O10 Mo2 O9 Mo3 . . -178.77(5)
O6 Mo2 O9 Mo3 . . 90.60(6)
O3 Mo2 O9 Mo3 . . -88.90(6)
O1 Mo2 O9 Mo3 . . 0.71(5)
O2 Mo2 O9 Mo1 . 2_666 -16(10)
O10 Mo2 O9 Mo1 . 2_666 91.39(6)
O6 Mo2 O9 Mo1 . 2_666 0.76(6)
O3 Mo2 O9 Mo1 . 2_666 -178.74(6)
O1 Mo2 O9 Mo1 . 2_666 -89.13(6)
O2 Mo2 O9 Mo1 . . 16E1(3)
O10 Mo2 O9 Mo1 . . -88.61(6)
O6 Mo2 O9 Mo1 . . -179.24(6)
O3 Mo2 O9 Mo1 . . 1.26(6)
O1 Mo2 O9 Mo1 . . 90.87(6)
O8 Mo3 O9 Mo2 . . -106(2)
O5 Mo3 O9 Mo2 . . 90.49(6)
O1 Mo3 O9 Mo2 . . -0.71(5)
O10 Mo3 O9 Mo2 2_666 . -178.77(5)
O4 Mo3 O9 Mo2 . . -89.67(6)
O8 Mo3 O9 Mo2 . 2_666 74(2)
O5 Mo3 O9 Mo2 . 2_666 -89.51(6)
O1 Mo3 O9 Mo2 . 2_666 179.29(5)
O10 Mo3 O9 Mo2 2_666 2_666 1.23(5)
O4 Mo3 O9 Mo2 . 2_666 90.33(6)
O8 Mo3 O9 Mo3 . 2_666 6E1(10)
O5 Mo3 O9 Mo3 . 2_666 -10E1(10)
O1 Mo3 O9 Mo3 . 2_666 17E1(10)
O10 Mo3 O9 Mo3 2_666 2_666 -1E1(10)
O4 Mo3 O9 Mo3 . 2_666 8E1(10)
O8 Mo3 O9 Mo1 . 2_666 -16(2)
O5 Mo3 O9 Mo1 . 2_666 -179.53(6)
O1 Mo3 O9 Mo1 . 2_666 89.27(6)
O10 Mo3 O9 Mo1 2_666 2_666 -88.79(6)
O4 Mo3 O9 Mo1 . 2_666 0.30(6)
O8 Mo3 O9 Mo1 . . 164(2)
O5 Mo3 O9 Mo1 . . 0.47(6)
O1 Mo3 O9 Mo1 . . -90.73(6)
O10 Mo3 O9 Mo1 2_666 . 91.21(6)
O4 Mo3 O9 Mo1 . . -179.70(6)
O7 Mo1 O9 Mo2 . . -90(4)
O4 Mo1 O9 Mo2 2_666 . 90.22(6)
O3 Mo1 O9 Mo2 . . -1.27(6)
O6 Mo1 O9 Mo2 2_666 . -179.24(5)
O5 Mo1 O9 Mo2 . . -90.55(6)
O7 Mo1 O9 Mo2 . 2_666 90(4)
O4 Mo1 O9 Mo2 2_666 2_666 -89.78(6)
O3 Mo1 O9 Mo2 . 2_666 178.73(6)
O6 Mo1 O9 Mo2 2_666 2_666 0.76(5)
O5 Mo1 O9 Mo2 . 2_666 89.45(6)
O7 Mo1 O9 Mo3 . 2_666 18E1(10)
O4 Mo1 O9 Mo3 2_666 2_666 0.31(6)
O3 Mo1 O9 Mo3 . 2_666 -91.18(6)
O6 Mo1 O9 Mo3 2_666 2_666 90.85(6)
O5 Mo1 O9 Mo3 . 2_666 179.54(5)
O7 Mo1 O9 Mo3 . . 0(4)
O4 Mo1 O9 Mo3 2_666 . -179.69(6)
O3 Mo1 O9 Mo3 . . 88.82(6)
O6 Mo1 O9 Mo3 2_666 . -89.15(6)
O5 Mo1 O9 Mo3 . . -0.46(5)
O7 Mo1 O9 Mo1 . 2_666 9E1(10)
O4 Mo1 O9 Mo1 2_666 2_666 -9E1(10)
O3 Mo1 O9 Mo1 . 2_666 18E1(10)
O6 Mo1 O9 Mo1 2_666 2_666 -0E1(10)
O5 Mo1 O9 Mo1 . 2_666 9E1(10)
